data_1515974
loop_
_publ_author_name
'Lloyd, Gareth O.'
'Steed, Jonathan W.'

_publ_section_title
;
 Anion tuning of the rheology, morphology and gelation of a low molecular
 weight salt hydrogelator
;
_journal_issue 1
_journal_name_full 'Soft Matter'
_journal_page_first 75
_journal_paper_doi 10.1039/c0sm00594k
_journal_volume 7
_journal_year 2011
_chemical_formula_sum 'C11.5 H14 Cl N5 O4'
_chemical_formula_weight 321.72
_chemical_name_systematic
;
2(3.10H+) 2Cl MeOH H2O
;
_space_group_IT_number 2
_symmetry_cell_setting triclinic
_symmetry_space_group_name_Hall '-P 1'
_symmetry_space_group_name_H-M 'P -1'
_atom_sites_solution_hydrogens geom
_atom_sites_solution_primary direct
_atom_sites_solution_secondary difmap
_audit_creation_method SHELXL-97
_cell_angle_alpha 70.74(2)
_cell_angle_beta 77.71(2)
_cell_angle_gamma 87.03(2)
_cell_formula_units_Z 4
_cell_length_a 7.557(8)
_cell_length_b 14.027(16)
_cell_length_c 15.689(17)
_cell_measurement_temperature 120(2)
_cell_volume 1534(3)
_computing_cell_refinement SAINT
_computing_data_collection 'Bruker software'
_computing_data_reduction SAINT
_computing_molecular_graphics X-Seed
_computing_structure_refinement 'SHELXL-97 (Sheldrick, 1997)'
_computing_structure_solution 'SHELXS-97 (Sheldrick, 1990)'
_diffrn_ambient_temperature 120(2)
_diffrn_measured_fraction_theta_full 0.995
_diffrn_measured_fraction_theta_max 0.995
_diffrn_measurement_device_type SMART1000
_diffrn_radiation_monochromator graphite
_diffrn_radiation_source 'fine-focus sealed tube'
_diffrn_radiation_type MoK\a
_diffrn_radiation_wavelength 0.71073
_diffrn_reflns_av_R_equivalents 0.2267
_diffrn_reflns_av_sigmaI/netI 0.2405
_diffrn_reflns_limit_h_max 8
_diffrn_reflns_limit_h_min -8
_diffrn_reflns_limit_k_max 16
_diffrn_reflns_limit_k_min -16
_diffrn_reflns_limit_l_max 18
_diffrn_reflns_limit_l_min -18
_diffrn_reflns_number 15248
_diffrn_reflns_theta_full 25.00
_diffrn_reflns_theta_max 25.00
_diffrn_reflns_theta_min 1.41
_exptl_absorpt_coefficient_mu 0.273
_exptl_absorpt_correction_T_max 0.9946
_exptl_absorpt_correction_T_min 0.9349
_exptl_absorpt_correction_type empirical
_exptl_crystal_density_diffrn 1.393
_exptl_crystal_density_method 'not measured'
_exptl_crystal_F_000 668
_exptl_crystal_size_max 0.25
_exptl_crystal_size_mid 0.08
_exptl_crystal_size_min 0.02
_refine_diff_density_max 1.964
_refine_diff_density_min -0.868
_refine_diff_density_rms 0.238
_refine_ls_extinction_method none
_refine_ls_goodness_of_fit_ref 1.812
_refine_ls_hydrogen_treatment constr
_refine_ls_matrix_type full
_refine_ls_number_parameters 383
_refine_ls_number_reflns 5366
_refine_ls_number_restraints 280
_refine_ls_restrained_S_all 1.784
_refine_ls_R_factor_all 0.3683
_refine_ls_R_factor_gt 0.2848
_refine_ls_shift/su_max 0.006
_refine_ls_shift/su_mean 0.001
_refine_ls_structure_factor_coef Fsqd
_refine_ls_weighting_details 'calc w=1/[\s^2^(Fo^2^)+(0.2000P)^2^+0.0000P] where P=(Fo^2^+2Fc^2^)/3'
_refine_ls_weighting_scheme calc
_refine_ls_wR_factor_gt 0.5981
_refine_ls_wR_factor_ref 0.6243
_reflns_number_gt 2474
_reflns_number_total 5366
_reflns_threshold_expression >2sigma(I)
_cod_data_source_file c0sm00594k.txt
_cod_data_source_block Clsalt
_cod_original_sg_symbol_H-M P-1
_cod_database_code 1515974

loop_
_symmetry_equiv_pos_as_xyz
'x, y, z'
'-x, -y, -z'

loop_
_atom_site_label
_atom_site_type_symbol
_atom_site_fract_x
_atom_site_fract_y
_atom_site_fract_z
_atom_site_U_iso_or_equiv
_atom_site_adp_type
_atom_site_occupancy
_atom_site_symmetry_multiplicity
_atom_site_calc_flag
_atom_site_refinement_flags
Cl1 Cl 0.4643(8) 0.9115(4) 0.2665(4) 0.0492(16) Uani 1 1 d U
O1 O 0.8417(17) 0.9912(10) -0.0564(9) 0.037(3) Uani 1 1 d U
N1 N 0.638(2) 1.2712(10) -0.1342(12) 0.050(5) Uani 1 1 d DU
H1N H 0.6641 1.3107 -0.1921 0.060 Uiso 1 1 calc R
C1 C 0.445(4) 1.398(2) -0.058(2) 0.090(10) Uani 1 1 d U
H1B H 0.3688 1.3888 0.0034 0.135 Uiso 1 1 calc R
H1C H 0.3701 1.4197 -0.1044 0.135 Uiso 1 1 calc R
H1A H 0.5399 1.4485 -0.0711 0.135 Uiso 1 1 calc R
O2 O 1.152(2) 0.7518(13) -0.1462(11) 0.060(4) Uani 1 1 d U
N2 N 0.685(2) 1.1750(10) -0.0949(8) 0.042(4) Uani 1 1 d DU
H2N H 0.7501 1.1390 -0.1261 0.051 Uiso 1 1 calc R
C2 C 0.539(5) 1.2892(18) -0.0596(11) 0.105(11) Uani 1 1 d DU
O3 O 1.200(2) 0.5942(12) -0.0661(11) 0.055(4) Uani 1 1 d U
N3 N 0.646(2) 1.0394(11) 0.0534(10) 0.028(4) Uani 1 1 d U
H3N H 0.5854 1.0209 0.1111 0.034 Uiso 1 1 calc R
C3 C 0.520(2) 1.2134(11) 0.0255(12) 0.032(4) Uani 1 1 d DU
H3 H 0.4574 1.2122 0.0852 0.038 Uiso 1 1 calc R
O4 O 0.1762(17) 0.9924(9) 0.5501(9) 0.036(3) Uani 1 1 d U
N4 N 0.752(2) 0.8795(11) 0.0941(11) 0.032(4) Uani 1 1 d U
H4N H 0.6801 0.8771 0.1469 0.038 Uiso 1 1 calc R
C4 C 0.622(2) 1.1401(10) -0.0034(9) 0.025(4) Uani 1 1 d DU
O5 O -0.200(2) 0.7892(12) 0.7915(10) 0.051(4) Uani 1 1 d U
N5 N 1.134(2) 0.6804(13) -0.0774(12) 0.038(4) Uani 1 1 d U
C5 C 0.758(2) 0.9665(13) 0.0250(12) 0.026(4) Uani 1 1 d U
O6 O -0.239(3) 0.6280(15) 0.8336(14) 0.081(6) Uani 1 1 d U
N6 N 0.439(2) 1.2589(9) 0.4432(9) 0.041(4) Uani 1 1 d DU
H6N H 0.4284 1.2987 0.4770 0.049 Uiso 1 1 calc R
C6 C 0.851(2) 0.7872(11) 0.0921(8) 0.028(4) Uani 1 1 d DU
N7 N 0.3630(19) 1.1656(9) 0.4712(9) 0.029(4) Uani 1 1 d DU
H7N H 0.2909 1.1365 0.5249 0.035 Uiso 1 1 calc R
C7 C 0.943(2) 0.7808(10) 0.0075(9) 0.027(4) Uani 1 1 d DU
H7 H 0.9499 0.8349 -0.0488 0.032 Uiso 1 1 calc R
N8 N 0.361(2) 1.0339(10) 0.4072(10) 0.027(3) Uani 1 1 d U
H8N H 0.4050 1.0131 0.3599 0.032 Uiso 1 1 calc R
C8 C 1.024(2) 0.6884(10) 0.0124(11) 0.034(5) Uani 1 1 d DU
N9 N 0.2192(19) 0.8803(10) 0.4736(10) 0.024(3) Uani 1 1 d U
H9N H 0.2857 0.8690 0.4247 0.028 Uiso 1 1 calc R
C9 C 1.025(3) 0.6084(13) 0.0933(9) 0.048(6) Uani 1 1 d DU
H9 H 1.0869 0.5481 0.0921 0.057 Uiso 1 1 calc R
N10 N -0.182(2) 0.7111(12) 0.7782(11) 0.034(4) Uani 1 1 d U
C10 C 0.931(3) 0.6192(13) 0.1759(12) 0.046(5) Uani 1 1 d DU
H10 H 0.9282 0.5660 0.2325 0.056 Uiso 1 1 calc R
C11 C 0.842(2) 0.7085(10) 0.1749(10) 0.035(5) Uani 1 1 d DU
H11 H 0.7740 0.7159 0.2308 0.042 Uiso 1 1 calc R
C12 C 0.628(3) 1.3848(15) 0.3068(14) 0.039(5) Uani 1 1 d U
H12C H 0.5376 1.4372 0.2941 0.059 Uiso 1 1 calc R
H12B H 0.7071 1.3845 0.2485 0.059 Uiso 1 1 calc R
H12A H 0.7014 1.3987 0.3461 0.059 Uiso 1 1 calc R
C13 C 0.533(2) 1.2816(11) 0.3560(9) 0.031(4) Uani 1 1 d DU
C14 C 0.524(2) 1.1964(10) 0.3303(11) 0.028(4) Uani 1 1 d DU
H14 H 0.5810 1.1886 0.2730 0.033 Uiso 1 1 calc R
C15 C 0.415(3) 1.1249(12) 0.4039(10) 0.044(5) Uani 1 1 d DU
C16 C 0.238(3) 0.9702(14) 0.4811(13) 0.033(4) Uani 1 1 d U
C17 C 0.101(2) 0.7994(8) 0.5370(9) 0.033(5) Uani 1 1 d DU
C18 C 0.013(2) 0.7992(10) 0.6244(8) 0.024(4) Uani 1 1 d DU
H18 H 0.0186 0.8560 0.6440 0.029 Uiso 1 1 calc R
C19 C -0.084(2) 0.7117(9) 0.6815(11) 0.026(4) Uani 1 1 d DU
C20 C -0.103(3) 0.6249(12) 0.6598(11) 0.046(5) Uani 1 1 d DU
H20 H -0.1753 0.5687 0.7016 0.055 Uiso 1 1 calc R
C21 C -0.009(2) 0.6253(9) 0.5733(9) 0.036(5) Uani 1 1 d DU
H21 H -0.0130 0.5681 0.5540 0.043 Uiso 1 1 calc R
C22 C 0.0902(9) 0.7116(4) 0.5155(5) 0.028(4) Uani 1 1 d DU
H22 H 0.1553 0.7106 0.4569 0.033 Uiso 1 1 calc R
Cl2 Cl 0.7060(9) 1.3956(4) -0.3307(5) 0.080(2) Uani 1 1 d RU
O8 O 0.3052(9) 1.3952(4) 0.5826(5) 0.137(10) Uani 1 1 d RU
O7 O 0.2009(9) 1.1400(4) 0.6537(5) 0.084(6) Uani 1 1 d RU
H7A H 0.3039 1.1193 0.6627 0.101 Uiso 1 1 calc R
C23 C 0.061(3) 1.0665(19) 0.7188(17) 0.063(7) Uani 1 1 d U
H23A H 0.1140 1.0202 0.7684 0.094 Uiso 1 1 calc R
H23B H 0.0146 1.0280 0.6859 0.094 Uiso 1 1 calc R
H23C H -0.0386 1.1026 0.7453 0.094 Uiso 1 1 calc R

loop_
_atom_site_aniso_label
_atom_site_aniso_U_11
_atom_site_aniso_U_22
_atom_site_aniso_U_33
_atom_site_aniso_U_23
_atom_site_aniso_U_13
_atom_site_aniso_U_12
Cl1 0.044(2) 0.043(2) 0.056(3) -0.023(2) 0.0096(19) 0.0036(18)
O1 0.035(4) 0.036(4) 0.039(4) -0.012(3) -0.005(3) 0.002(3)
N1 0.050(6) 0.050(5) 0.052(5) -0.019(3) -0.010(3) 0.002(3)
C1 0.090(10) 0.090(10) 0.091(10) -0.030(4) -0.019(4) 0.002(3)
O2 0.059(5) 0.061(5) 0.060(5) -0.021(3) -0.011(3) 0.004(3)
N2 0.042(5) 0.042(5) 0.043(5) -0.015(3) -0.008(3) 0.001(3)
C2 0.105(12) 0.105(12) 0.106(12) -0.034(5) -0.022(4) 0.002(3)
O3 0.054(5) 0.055(5) 0.056(5) -0.021(3) -0.010(3) 0.006(3)
N3 0.026(4) 0.028(4) 0.029(4) -0.012(3) -0.001(3) 0.003(3)
C3 0.032(5) 0.032(5) 0.033(5) -0.012(3) -0.005(3) 0.002(3)
O4 0.034(4) 0.035(4) 0.036(4) -0.012(3) -0.004(3) 0.001(3)
N4 0.031(4) 0.032(4) 0.033(4) -0.015(3) -0.004(3) 0.002(3)
C4 0.023(5) 0.024(5) 0.026(5) -0.009(3) -0.003(3) 0.000(3)
O5 0.048(5) 0.053(5) 0.052(5) -0.018(3) -0.010(3) -0.002(3)
N5 0.038(5) 0.039(5) 0.040(5) -0.015(3) -0.008(3) 0.000(3)
C5 0.027(5) 0.027(5) 0.027(5) -0.012(3) -0.004(3) 0.001(3)
O6 0.078(6) 0.082(6) 0.082(6) -0.024(3) -0.015(3) 0.003(3)
N6 0.039(5) 0.041(5) 0.043(5) -0.014(3) -0.009(3) -0.001(3)
C6 0.028(5) 0.028(5) 0.029(5) -0.011(3) -0.003(3) 0.002(3)
N7 0.028(4) 0.029(4) 0.030(4) -0.010(3) -0.005(3) -0.001(3)
C7 0.024(5) 0.028(5) 0.028(5) -0.010(3) -0.004(3) 0.000(3)
N8 0.025(4) 0.024(4) 0.028(4) -0.006(3) -0.003(3) 0.002(3)
C8 0.033(5) 0.034(5) 0.036(5) -0.014(3) -0.005(3) 0.001(3)
N9 0.020(4) 0.025(4) 0.024(4) -0.007(3) 0.000(3) 0.001(3)
C9 0.046(6) 0.048(6) 0.049(6) -0.016(3) -0.010(3) 0.001(3)
N10 0.031(5) 0.035(5) 0.034(5) -0.009(3) -0.006(3) 0.002(3)
C10 0.046(6) 0.047(6) 0.046(6) -0.016(3) -0.009(3) 0.001(3)
C11 0.033(5) 0.035(5) 0.035(5) -0.012(3) -0.006(3) 0.002(3)
C12 0.039(6) 0.040(6) 0.041(6) -0.013(3) -0.010(3) 0.001(3)
C13 0.030(5) 0.031(5) 0.033(5) -0.009(3) -0.007(3) 0.001(3)
C14 0.026(5) 0.029(5) 0.028(5) -0.009(3) -0.007(3) 0.000(3)
C15 0.043(6) 0.045(6) 0.045(6) -0.015(3) -0.010(3) 0.002(3)
C16 0.030(5) 0.034(5) 0.033(5) -0.011(3) -0.004(3) -0.001(3)
C17 0.033(5) 0.033(5) 0.035(5) -0.013(3) -0.006(3) 0.000(3)
C18 0.021(5) 0.024(5) 0.025(5) -0.007(3) -0.004(3) -0.001(3)
C19 0.024(5) 0.027(5) 0.026(5) -0.008(3) -0.004(3) 0.002(3)
C20 0.044(6) 0.045(6) 0.047(6) -0.015(3) -0.009(3) 0.001(3)
C21 0.036(5) 0.036(5) 0.037(5) -0.012(3) -0.008(3) 0.001(3)
C22 0.028(5) 0.028(5) 0.028(5) -0.012(3) -0.004(3) 0.000(3)
Cl2 0.080(3) 0.074(3) 0.087(3) -0.029(2) -0.012(2) -0.001(2)
O8 0.138(10) 0.137(10) 0.136(10) -0.046(4) -0.028(4) 0.002(3)
O7 0.083(6) 0.084(6) 0.085(6) -0.028(3) -0.016(3) 0.001(3)
C23 0.062(7) 0.063(7) 0.063(7) -0.020(4) -0.012(3) 0.002(3)

loop_
_atom_type_symbol
_atom_type_description
_atom_type_scat_dispersion_real
_atom_type_scat_dispersion_imag
_atom_type_scat_source
C C 0.0033 0.0016 'International Tables Vol C Tables 4.2.6.8 and 6.1.1.4'
H H 0.0000 0.0000 'International Tables Vol C Tables 4.2.6.8 and 6.1.1.4'
N N 0.0061 0.0033 'International Tables Vol C Tables 4.2.6.8 and 6.1.1.4'
O O 0.0106 0.0060 'International Tables Vol C Tables 4.2.6.8 and 6.1.1.4'
Cl Cl 0.1484 0.1585 'International Tables Vol C Tables 4.2.6.8 and 6.1.1.4'

loop_
_geom_angle_atom_site_label_1
_geom_angle_atom_site_label_2
_geom_angle_atom_site_label_3
_geom_angle
C2 N1 N2 99.8(17)
C4 N2 N1 113.1(14)
N1 C2 C3 118.6(19)
N1 C2 C1 125.6(18)
C3 C2 C1 115.7(17)
C4 N3 C5 125.6(14)
C2 C3 C4 98.5(16)
C5 N4 C6 127.4(14)
N2 C4 C3 110.1(14)
N2 C4 N3 124.0(12)
C3 C4 N3 125.7(12)
O2 N5 O3 128.6(18)
O2 N5 C8 120.2(16)
O3 N5 C8 111.1(15)
O1 C5 N4 130.9(16)
O1 C5 N3 117.9(16)
N4 C5 N3 111.3(15)
C13 N6 N7 109.8(13)
C11 C6 C7 123.2(15)
C11 C6 N4 118.1(12)
C7 C6 N4 118.7(12)
C15 N7 N6 108.9(13)
C8 C7 C6 114.2(14)
C15 N8 C16 124.0(15)
C9 C8 C7 125.2(16)
C9 C8 N5 118.7(13)
C7 C8 N5 115.8(13)
C16 N9 C17 126.6(14)
C8 C9 C10 118.0(18)
O5 N10 O6 126.5(18)
O5 N10 C19 117.5(15)
O6 N10 C19 116.0(16)
C11 C10 C9 119.4(18)
C10 C11 C6 120.0(16)
N6 C13 C14 106.6(13)
N6 C13 C12 120.3(12)
C14 C13 C12 133.2(13)
C15 C14 C13 107.4(14)
N7 C15 N8 125.0(13)
N7 C15 C14 107.2(13)
N8 C15 C14 127.7(12)
O4 C16 N9 124.4(18)
O4 C16 N8 121.6(17)
N9 C16 N8 113.3(16)
C18 C17 C22 117.5(12)
C18 C17 N9 123.0(9)
C22 C17 N9 119.0(10)
C17 C18 C19 116.6(14)
C20 C19 C18 126.7(15)
C20 C19 N10 116.4(12)
C18 C19 N10 116.9(12)
C21 C20 C19 115.9(15)
C22 C21 C20 118.3(13)
C21 C22 C17 124.9(10)

loop_
_geom_bond_atom_site_label_1
_geom_bond_atom_site_label_2
_geom_bond_distance
O1 C5 1.24(2)
N1 C2 1.34(2)
N1 N2 1.35(2)
C1 C2 1.65(4)
O2 N5 1.19(2)
N2 C4 1.34(2)
C2 C3 1.39(2)
O3 N5 1.26(2)
N3 C4 1.425(19)
N3 C5 1.42(2)
C3 C4 1.39(2)
O4 C16 1.22(2)
N4 C5 1.33(2)
N4 C6 1.47(2)
O5 N10 1.18(2)
N5 C8 1.51(2)
O6 N10 1.23(2)
N6 C13 1.34(2)
N6 N7 1.35(2)
C6 C11 1.39(2)
C6 C7 1.39(2)
N7 C15 1.34(2)
C7 C8 1.39(2)
N8 C15 1.34(2)
N8 C16 1.39(2)
C8 C9 1.39(2)
N9 C16 1.32(2)
N9 C17 1.433(18)
C9 C10 1.39(2)
N10 C19 1.54(2)
C10 C11 1.39(2)
C12 C13 1.53(2)
C13 C14 1.39(2)
C14 C15 1.39(2)
C17 C18 1.39(2)
C17 C22 1.39(2)
C18 C19 1.39(2)
C19 C20 1.39(2)
C20 C21 1.39(2)
C21 C22 1.39(2)
O7 C23 1.48(2)
